data_4082886
loop_
_publ_author_name
'Makhoul, Rim'
'Sahnoune, Hiba'
'Davin, Thomas'
'Kahlal, Samia'
'Dorcet, Vincent'
'Roisnel, Thierry'
'Halet, Jean-Fran\,cois'
'Hamon, Jean-Ren\'e'
'Lapinte, Claude'

_publ_section_title
;
 Proton-Controlled Regioselective Synthesis of [Cp*(dppe)Fe--C\\tb
 C-1-(\h6-C10H7)Ru(\h5-Cp](PF6) and Electron-Driven Haptotropic
 Rearrangement of the (\h5-Cp)Ru+Arenophile
;
_journal_issue 18
_journal_name_full Organometallics
_journal_page_first 4792
_journal_paper_doi 10.1021/om500047k
_journal_volume 33
_journal_year 2014
_chemical_compound_source 'synthesis as described'
_chemical_formula_moiety 'C53 H51 Fe P2 Ru, F6 P'
_chemical_formula_sum 'C53 H51 F6 Fe P3 Ru'
_chemical_formula_weight 1051.77
_chemical_name_systematic
;
 ?
;
_space_group_IT_number 14
_symmetry_cell_setting monoclinic
_symmetry_Int_Tables_number 14
_symmetry_space_group_name_Hall '-P 2yn'
_symmetry_space_group_name_H-M 'P 1 21/n 1'
_atom_sites_solution_hydrogens geom
_atom_sites_solution_primary direct
_atom_sites_solution_secondary difmap
_cell_angle_alpha 90
_cell_angle_beta 92.692(2)
_cell_angle_gamma 90
_cell_formula_units_Z 4
_cell_length_a 11.3298(5)
_cell_length_b 23.7633(8)
_cell_length_c 17.4117(6)
_cell_measurement_reflns_used 5794
_cell_measurement_temperature 150(2)
_cell_measurement_theta_max 24.48
_cell_measurement_theta_min 2.27
_cell_measurement_wavelength 0.71073
_cell_volume 4682.6(3)
_computing_cell_refinement 'Bruker APEX2 (Bruker, 2006)'
_computing_data_collection 'Bruker APEX2 (Bruker, 2006)'
_computing_data_reduction 'Bruker APEX2 (Bruker, 2006)'
_computing_molecular_graphics 'Ortep-3 for Windows (Farrugia, 1997)'
_computing_publication_material
;
           WinGX publication routines (Farrugia, 2012),
           CRYSCAL (T. Roisnel, local program)
;
_computing_structure_refinement 'SHELXL-97 (Sheldrick, 1997)'
_computing_structure_solution 'SIR97 (Altomare et al., 1999)'
_diffrn_ambient_temperature 150(2)
_diffrn_detector 'CCD plate'
_diffrn_measured_fraction_theta_full 0.992
_diffrn_measured_fraction_theta_max 0.992
_diffrn_measurement_device_type 'APEXII, Bruker-AXS'
_diffrn_measurement_method 'CCD rotation images, thin slices'
_diffrn_radiation_monochromator graphite
_diffrn_radiation_probe x-ray
_diffrn_radiation_type MoK\a
_diffrn_radiation_wavelength 0.71073
_diffrn_reflns_av_R_equivalents 0.0641
_diffrn_reflns_av_unetI/netI 0.0841
_diffrn_reflns_limit_h_max 14
_diffrn_reflns_limit_h_min -14
_diffrn_reflns_limit_k_max 30
_diffrn_reflns_limit_k_min -30
_diffrn_reflns_limit_l_max 22
_diffrn_reflns_limit_l_min -22
_diffrn_reflns_number 37116
_diffrn_reflns_theta_full 27.48
_diffrn_reflns_theta_max 27.48
_diffrn_reflns_theta_min 3.01
_exptl_absorpt_coefficient_mu 0.795
_exptl_absorpt_correction_T_max 0.961
_exptl_absorpt_correction_T_min 0.887
_exptl_absorpt_correction_type multi-scan
_exptl_absorpt_process_details
;
  [Sheldrick, G.M. (2002). SADABS Bruker AXS Inc., Madison, Wisconsin, USA]
;
_exptl_crystal_colour brown
_exptl_crystal_density_diffrn 1.492
_exptl_crystal_density_method 'not measured'
_exptl_crystal_description stick
_exptl_crystal_F_000 2152
_exptl_crystal_size_max 0.35
_exptl_crystal_size_mid 0.07
_exptl_crystal_size_min 0.05
_refine_diff_density_max 5.639
_refine_diff_density_min -3.044
_refine_diff_density_rms 0.177
_refine_ls_extinction_method none
_refine_ls_goodness_of_fit_ref 0.993
_refine_ls_hydrogen_treatment constr
_refine_ls_matrix_type full
_refine_ls_number_parameters 510
_refine_ls_number_reflns 10659
_refine_ls_number_restraints 8
_refine_ls_restrained_S_all 0.993
_refine_ls_R_factor_all 0.1744
_refine_ls_R_factor_gt 0.119
_refine_ls_shift/su_max 0.028
_refine_ls_shift/su_mean 0
_refine_ls_structure_factor_coef Fsqd
_refine_ls_weighting_details 'calc w=1/[\s^2^(Fo^2^)+(0.1745P)^2^+56.0086P] where P=(Fo^2^+2Fc^2^)/3'
_refine_ls_weighting_scheme calc
_refine_ls_wR_factor_gt 0.3099
_refine_ls_wR_factor_ref 0.351
_reflns_number_gt 6593
_reflns_number_total 10659
_reflns_threshold_expression >2sigma(I)
_cod_data_source_file om500047k_si_001.cif
_cod_data_source_block RM0118_2
_cod_original_sg_symbol_H-M 'P 21/n'
_cod_database_code 4082886

loop_
_symmetry_equiv_pos_as_xyz
'x, y, z'
'-x+1/2, y+1/2, -z+1/2'
'-x, -y, -z'
'x-1/2, -y-1/2, z-1/2'

loop_
_atom_site_label
_atom_site_type_symbol
_atom_site_fract_x
_atom_site_fract_y
_atom_site_fract_z
_atom_site_U_iso_or_equiv
_atom_site_adp_type
_atom_site_occupancy
_atom_site_symmetry_multiplicity
_atom_site_calc_flag
_atom_site_refinement_flags
Fe1 Fe 0.66063(9) 0.02509(5) 0.31129(6) 0.0241(3) Uani 1 1 d .
Ru1 Ru 0.27186(9) 0.20546(6) 0.12519(6) 0.0675(4) Uani 1 1 d .
P1 P 0.71100(19) -0.02348(9) 0.21187(13) 0.0289(5) Uani 1 1 d .
P2 P 0.76403(17) 0.09312(8) 0.26310(12) 0.0249(4) Uani 1 1 d .
C1 C 0.5546(8) -0.0246(4) 0.3792(5) 0.040(2) Uani 1 1 d .
C2 C 0.5456(8) 0.0327(4) 0.4035(5) 0.034(2) Uani 1 1 d .
C3 C 0.6581(8) 0.0510(4) 0.4287(5) 0.0325(19) Uani 1 1 d .
C4 C 0.7378(7) 0.0054(4) 0.4220(5) 0.0325(18) Uani 1 1 d .
C5 C 0.6731(9) -0.0419(4) 0.3929(5) 0.038(2) Uani 1 1 d .
C6 C 0.4530(12) -0.0614(7) 0.3503(7) 0.074(4) Uani 1 1 d .
H6A H 0.4424 -0.0576 0.2943 0.112 Uiso 1 1 calc R
H6B H 0.3805 -0.0497 0.3744 0.112 Uiso 1 1 calc R
H6C H 0.4702 -0.1007 0.3635 0.112 Uiso 1 1 calc R
C7 C 0.4319(9) 0.0644(6) 0.4089(6) 0.059(3) Uani 1 1 d .
H7A H 0.449 0.1039 0.4212 0.089 Uiso 1 1 calc R
H7B H 0.3858 0.0479 0.4495 0.089 Uiso 1 1 calc R
H7C H 0.3866 0.0622 0.3597 0.089 Uiso 1 1 calc R
C8 C 0.6914(12) 0.1049(5) 0.4686(6) 0.055(3) Uani 1 1 d .
H8A H 0.699 0.0985 0.5242 0.082 Uiso 1 1 calc R
H8B H 0.6301 0.1332 0.4573 0.082 Uiso 1 1 calc R
H8C H 0.7669 0.1183 0.4504 0.082 Uiso 1 1 calc R
C9 C 0.8613(8) 0.0051(5) 0.4572(6) 0.045(2) Uani 1 1 d .
H9A H 0.9026 0.0393 0.442 0.068 Uiso 1 1 calc R
H9B H 0.9035 -0.028 0.4392 0.068 Uiso 1 1 calc R
H9C H 0.8585 0.0038 0.5133 0.068 Uiso 1 1 calc R
C10 C 0.7159(12) -0.1020(4) 0.3895(7) 0.061(3) Uani 1 1 d .
H10A H 0.7079 -0.12 0.4396 0.091 Uiso 1 1 calc R
H10B H 0.7991 -0.1025 0.3764 0.091 Uiso 1 1 calc R
H10C H 0.6686 -0.1226 0.3502 0.091 Uiso 1 1 calc R
C11 C 0.7230(8) 0.0268(4) 0.1322(5) 0.0337(19) Uani 1 1 d .
H11A H 0.7593 0.0085 0.088 0.04 Uiso 1 1 calc R
H11B H 0.6438 0.0409 0.1151 0.04 Uiso 1 1 calc R
C12 C 0.8008(8) 0.0754(4) 0.1627(5) 0.0334(19) Uani 1 1 d .
H12A H 0.7881 0.1088 0.1293 0.04 Uiso 1 1 calc R
H12B H 0.885 0.0645 0.1615 0.04 Uiso 1 1 calc R
C13 C 0.6115(8) -0.0793(4) 0.1737(6) 0.040(2) Uani 1 1 d .
C14 C 0.6324(10) -0.1354(4) 0.1935(6) 0.048(2) Uani 1 1 d .
H14 H 0.7033 -0.1452 0.2216 0.058 Uiso 1 1 calc R
C15 C 0.5504(12) -0.1774(6) 0.1728(8) 0.069(4) Uani 1 1 d .
H15 H 0.5631 -0.2151 0.189 0.083 Uiso 1 1 calc R
C16 C 0.4528(14) -0.1634(7) 0.1291(10) 0.087(5) Uani 1 1 d .
H16 H 0.3996 -0.1922 0.112 0.104 Uiso 1 1 calc R
C17 C 0.4290(13) -0.1084(7) 0.1091(11) 0.092(5) Uani 1 1 d .
H17 H 0.3581 -0.0989 0.0807 0.111 Uiso 1 1 calc R
C18 C 0.5098(11) -0.0672(6) 0.1308(8) 0.069(4) Uani 1 1 d .
H18 H 0.4946 -0.0294 0.1157 0.083 Uiso 1 1 calc R
C19 C 0.8557(7) -0.0592(3) 0.2095(6) 0.0340(19) Uani 1 1 d .
C20 C 0.9347(8) -0.0558(3) 0.2717(6) 0.038(2) Uani 1 1 d .
H20 H 0.9114 -0.0386 0.3178 0.046 Uiso 1 1 calc R
C21 C 1.0490(9) -0.0775(4) 0.2676(8) 0.051(3) Uani 1 1 d .
H21 H 1.1025 -0.0755 0.3112 0.061 Uiso 1 1 calc R
C22 C 1.0839(10) -0.1015(4) 0.2012(8) 0.055(3) Uani 1 1 d .
H22 H 1.1619 -0.1158 0.1984 0.066 Uiso 1 1 calc R
C23 C 1.0076(11) -0.1050(4) 0.1392(8) 0.057(3) Uani 1 1 d .
H23 H 1.0325 -0.1216 0.0931 0.068 Uiso 1 1 calc R
C24 C 0.8919(9) -0.0842(4) 0.1426(6) 0.043(2) Uani 1 1 d .
H24 H 0.8385 -0.0872 0.0991 0.051 Uiso 1 1 calc R
C25 C 0.9084(7) 0.1119(4) 0.3090(5) 0.0323(18) Uani 1 1 d .
C26 C 0.9211(9) 0.1577(4) 0.3588(5) 0.040(2) Uani 1 1 d .
H26 H 0.8559 0.1822 0.3647 0.048 Uiso 1 1 calc R
C27 C 1.0264(9) 0.1682(4) 0.4000(6) 0.045(2) Uani 1 1 d .
H27 H 1.0333 0.1995 0.4339 0.054 Uiso 1 1 calc R
C28 C 1.1224(8) 0.1320(5) 0.3910(7) 0.054(3) Uani 1 1 d .
H28 H 1.1949 0.1383 0.4194 0.065 Uiso 1 1 calc R
C29 C 1.1114(9) 0.0882(4) 0.3416(7) 0.047(3) Uani 1 1 d .
H29 H 1.1776 0.0645 0.3345 0.057 Uiso 1 1 calc R
C30 C 1.0049(8) 0.0771(4) 0.3007(6) 0.041(2) Uani 1 1 d .
H30 H 0.9986 0.0456 0.2673 0.049 Uiso 1 1 calc R
C31 C 0.6973(7) 0.1631(3) 0.2535(5) 0.0293(17) Uani 1 1 d .
C32 C 0.6087(8) 0.1796(4) 0.3000(5) 0.0347(19) Uani 1 1 d .
H32 H 0.5756 0.1531 0.3337 0.042 Uiso 1 1 calc R
C33 C 0.5667(9) 0.2355(4) 0.2979(6) 0.044(2) Uani 1 1 d .
H33 H 0.5068 0.2468 0.3311 0.052 Uiso 1 1 calc R
C34 C 0.6119(10) 0.2730(4) 0.2484(6) 0.046(2) Uani 1 1 d .
H34 H 0.5828 0.3105 0.247 0.055 Uiso 1 1 calc R
C35 C 0.7003(9) 0.2574(4) 0.1996(6) 0.043(2) Uani 1 1 d .
H35 H 0.7299 0.2838 0.1644 0.052 Uiso 1 1 calc R
C36 C 0.7444(8) 0.2033(4) 0.2031(5) 0.0348(19) Uani 1 1 d .
H36 H 0.8068 0.1929 0.1714 0.042 Uiso 1 1 calc R
C37 C 0.5330(7) 0.0489(4) 0.2474(5) 0.0343(19) Uani 1 1 d .
C38 C 0.4442(9) 0.0613(5) 0.2103(6) 0.046(2) Uani 1 1 d .
C39 C 0.3388(10) 0.0704(6) 0.1627(7) 0.059(3) Uani 1 1 d .
C40 C 0.2508(13) 0.0368(8) 0.1514(8) 0.0822(15) Uani 1 1 d D
H40 H 0.2573 0.0012 0.1762 0.099 Uiso 1 1 calc R
C41 C 0.1450(13) 0.0463(7) 0.1062(7) 0.0822(15) Uani 1 1 d D
H41 H 0.0827 0.0197 0.1079 0.099 Uiso 1 1 calc R
C42 C 0.1317(14) 0.0876(7) 0.0654(8) 0.0822(15) Uani 1 1 d D
H42 H 0.0591 0.0932 0.0369 0.099 Uiso 1 1 calc R
C43 C 0.2367(14) 0.1326(8) 0.0597(9) 0.0822(15) Uani 1 1 d D
C44 C 0.2377(14) 0.1818(7) 0.0099(9) 0.0822(15) Uani 1 1 d D
H44 H 0.1709 0.1879 -0.0241 0.099 Uiso 1 1 calc R
C45 C 0.3212(13) 0.2167(8) 0.0087(9) 0.0822(15) Uani 1 1 d D
H45 H 0.3151 0.2481 -0.025 0.099 Uiso 1 1 calc R
C46 C 0.4340(14) 0.2090(7) 0.0620(9) 0.0822(15) Uani 1 1 d D
H46 H 0.4985 0.2345 0.0612 0.099 Uiso 1 1 calc R
C47 C 0.4357(14) 0.1625(7) 0.1113(9) 0.0822(15) Uani 1 1 d D
H47 H 0.5017 0.1561 0.146 0.099 Uiso 1 1 calc R
C48 C 0.3376(14) 0.1245(8) 0.1094(9) 0.0822(15) Uani 1 1 d D
C49 C 0.1389(15) 0.2131(8) 0.2119(9) 0.091(2) Uani 1 1 d D
H49 H 0.0889 0.1821 0.2221 0.109 Uiso 1 1 calc R
C50 C 0.2514(15) 0.2198(8) 0.2492(10) 0.091(2) Uani 1 1 d D
H50 H 0.2907 0.1959 0.2859 0.109 Uiso 1 1 calc R
C51 C 0.2924(16) 0.2734(8) 0.2168(9) 0.091(2) Uani 1 1 d D
H51 H 0.3647 0.2917 0.231 0.109 Uiso 1 1 calc R
C52 C 0.2080(15) 0.2931(8) 0.1618(10) 0.091(2) Uani 1 1 d D
H52 H 0.2128 0.3256 0.1304 0.109 Uiso 1 1 calc R
C53 C 0.1089(16) 0.2518(8) 0.1633(10) 0.091(2) Uani 1 1 d D
H53 H 0.0365 0.2537 0.1335 0.109 Uiso 1 1 calc R
P" P 0.8547(2) 0.23905(11) 0.98643(15) 0.0420(6) Uani 1 1 d .
F1 F 0.8437(10) 0.1796(3) 1.0231(5) 0.094(3) Uani 1 1 d .
F2 F 0.9889(6) 0.2265(4) 0.9730(4) 0.078(2) Uani 1 1 d .
F3 F 0.8872(7) 0.2650(4) 1.0678(4) 0.078(2) Uani 1 1 d .
F4 F 0.8731(9) 0.3001(3) 0.9479(6) 0.104(3) Uani 1 1 d .
F5 F 0.7212(6) 0.2516(4) 1.0003(5) 0.083(2) Uani 1 1 d .
F6 F 0.8236(6) 0.2133(4) 0.9044(4) 0.072(2) Uani 1 1 d .

loop_
_atom_site_aniso_label
_atom_site_aniso_U_11
_atom_site_aniso_U_22
_atom_site_aniso_U_33
_atom_site_aniso_U_23
_atom_site_aniso_U_13
_atom_site_aniso_U_12
Fe1 0.0211(5) 0.0262(6) 0.0252(6) 0.0057(5) 0.0027(4) 0.0020(4)
Ru1 0.0423(5) 0.1054(9) 0.0544(6) 0.0360(6) -0.0031(4) -0.0008(5)
P1 0.0271(10) 0.0274(10) 0.0322(11) -0.0004(9) 0.0027(8) -0.0002(8)
P2 0.0236(9) 0.0210(9) 0.0306(11) 0.0043(8) 0.0075(8) 0.0047(8)
C1 0.038(5) 0.050(6) 0.034(5) 0.003(4) 0.005(4) -0.016(4)
C2 0.029(4) 0.050(6) 0.025(4) 0.008(4) 0.007(3) 0.009(4)
C3 0.041(5) 0.038(5) 0.019(4) 0.009(3) 0.006(3) 0.006(4)
C4 0.029(4) 0.041(5) 0.028(4) 0.008(4) 0.001(3) 0.001(4)
C5 0.049(5) 0.037(5) 0.028(4) 0.014(4) 0.003(4) 0.008(4)
C6 0.068(8) 0.107(11) 0.050(7) 0.010(7) 0.015(6) -0.057(8)
C7 0.032(5) 0.106(10) 0.041(6) 0.021(6) 0.014(4) 0.023(6)
C8 0.088(9) 0.046(6) 0.031(5) -0.005(5) 0.013(5) -0.007(6)
C9 0.034(5) 0.064(7) 0.038(5) 0.001(5) -0.008(4) 0.010(5)
C10 0.086(9) 0.032(5) 0.065(7) 0.021(5) 0.012(6) 0.013(5)
C11 0.039(5) 0.034(4) 0.029(4) 0.009(4) 0.006(4) 0.002(4)
C12 0.045(5) 0.030(4) 0.026(4) 0.012(4) 0.014(4) 0.011(4)
C13 0.038(5) 0.040(5) 0.042(5) -0.015(4) 0.007(4) -0.007(4)
C14 0.054(6) 0.036(5) 0.055(6) -0.007(5) 0.008(5) -0.012(5)
C15 0.073(9) 0.064(8) 0.071(8) -0.023(7) 0.024(7) -0.031(7)
C16 0.075(10) 0.073(10) 0.111(13) -0.041(9) -0.014(9) -0.025(8)
C17 0.058(8) 0.091(12) 0.125(14) -0.025(10) -0.023(9) -0.013(8)
C18 0.059(7) 0.055(7) 0.090(10) -0.030(7) -0.021(7) -0.002(6)
C19 0.030(4) 0.017(4) 0.056(6) 0.002(4) 0.010(4) 0.001(3)
C20 0.036(5) 0.018(4) 0.061(6) -0.005(4) 0.006(4) -0.001(3)
C21 0.037(5) 0.030(5) 0.086(8) -0.004(5) 0.007(5) 0.006(4)
C22 0.036(5) 0.032(5) 0.098(10) 0.011(6) 0.013(6) 0.009(4)
C23 0.064(7) 0.030(5) 0.080(8) 0.000(5) 0.037(7) 0.013(5)
C24 0.046(5) 0.024(4) 0.059(6) -0.001(4) 0.010(5) 0.000(4)
C25 0.027(4) 0.030(4) 0.040(5) 0.007(4) 0.004(3) -0.001(3)
C26 0.042(5) 0.042(5) 0.037(5) -0.002(4) 0.007(4) -0.002(4)
C27 0.047(6) 0.038(5) 0.049(6) -0.005(5) -0.003(4) -0.005(4)
C28 0.026(5) 0.074(8) 0.061(7) 0.021(6) -0.011(4) -0.009(5)
C29 0.034(5) 0.034(5) 0.073(7) 0.008(5) -0.004(5) 0.006(4)
C30 0.031(4) 0.028(4) 0.064(6) 0.008(4) 0.004(4) 0.002(4)
C31 0.030(4) 0.028(4) 0.030(4) 0.003(3) 0.005(3) 0.004(3)
C32 0.034(4) 0.033(5) 0.038(5) 0.007(4) 0.010(4) 0.009(4)
C33 0.043(5) 0.043(5) 0.046(6) -0.009(5) 0.013(4) 0.013(4)
C34 0.059(6) 0.027(5) 0.053(6) -0.005(4) 0.009(5) 0.014(4)
C35 0.052(6) 0.021(4) 0.058(6) 0.005(4) 0.012(5) 0.007(4)
C36 0.039(5) 0.026(4) 0.040(5) -0.002(4) 0.014(4) 0.003(4)
C37 0.028(4) 0.043(5) 0.032(4) 0.009(4) 0.004(3) 0.004(4)
C38 0.037(5) 0.063(7) 0.039(5) 0.015(5) 0.002(4) 0.006(5)
C39 0.051(6) 0.076(8) 0.048(6) -0.004(6) -0.011(5) 0.031(6)
C40 0.070(3) 0.107(4) 0.069(3) 0.012(3) 0.002(2) 0.002(3)
C41 0.070(3) 0.107(4) 0.069(3) 0.012(3) 0.002(2) 0.002(3)
C42 0.070(3) 0.107(4) 0.069(3) 0.012(3) 0.002(2) 0.002(3)
C43 0.070(3) 0.107(4) 0.069(3) 0.012(3) 0.002(2) 0.002(3)
C44 0.070(3) 0.107(4) 0.069(3) 0.012(3) 0.002(2) 0.002(3)
C45 0.070(3) 0.107(4) 0.069(3) 0.012(3) 0.002(2) 0.002(3)
C46 0.070(3) 0.107(4) 0.069(3) 0.012(3) 0.002(2) 0.002(3)
C47 0.070(3) 0.107(4) 0.069(3) 0.012(3) 0.002(2) 0.002(3)
C48 0.070(3) 0.107(4) 0.069(3) 0.012(3) 0.002(2) 0.002(3)
C49 0.082(5) 0.102(6) 0.088(5) 0.008(4) 0.008(4) 0.019(4)
C50 0.082(5) 0.102(6) 0.088(5) 0.008(4) 0.008(4) 0.019(4)
C51 0.082(5) 0.102(6) 0.088(5) 0.008(4) 0.008(4) 0.019(4)
C52 0.082(5) 0.102(6) 0.088(5) 0.008(4) 0.008(4) 0.019(4)
C53 0.082(5) 0.102(6) 0.088(5) 0.008(4) 0.008(4) 0.019(4)
P" 0.0433(14) 0.0393(14) 0.0441(14) 0.0036(11) 0.0088(11) 0.0137(11)
F1 0.171(9) 0.043(4) 0.073(5) 0.015(4) 0.045(6) 0.023(5)
F2 0.050(4) 0.114(6) 0.070(5) -0.009(4) 0.007(3) 0.018(4)
F3 0.082(5) 0.092(6) 0.060(4) -0.031(4) 0.014(4) -0.004(4)
F4 0.131(8) 0.048(4) 0.137(8) 0.035(5) 0.060(7) 0.017(5)
F5 0.044(4) 0.124(7) 0.083(5) 0.005(5) 0.022(4) 0.025(4)
F6 0.056(4) 0.115(6) 0.044(4) -0.003(4) 0.006(3) -0.005(4)

loop_
_atom_type_symbol
_atom_type_description
_atom_type_scat_dispersion_real
_atom_type_scat_dispersion_imag
_atom_type_scat_source
C C 0.0033 0.0016 'International Tables Vol C Tables 4.2.6.8 and 6.1.1.4'
H H 0 0 'International Tables Vol C Tables 4.2.6.8 and 6.1.1.4'
F F 0.0171 0.0103 'International Tables Vol C Tables 4.2.6.8 and 6.1.1.4'
P P 0.1023 0.0942 'International Tables Vol C Tables 4.2.6.8 and 6.1.1.4'
Fe Fe 0.3463 0.8444 'International Tables Vol C Tables 4.2.6.8 and 6.1.1.4'
Ru Ru -1.2594 0.8363 'International Tables Vol C Tables 4.2.6.8 and 6.1.1.4'

loop_
_geom_angle_atom_site_label_1
_geom_angle_atom_site_label_2
_geom_angle_atom_site_label_3
_geom_angle
C37 Fe1 C1 93.4(4)
C37 Fe1 C2 86.5(4)
C1 Fe1 C2 39.7(4)
C37 Fe1 C4 151.3(4)
C1 Fe1 C4 65.6(4)
C2 Fe1 C4 64.8(3)
C37 Fe1 C5 130.3(4)
C1 Fe1 C5 39.1(4)
C2 Fe1 C5 65.4(4)
C4 Fe1 C5 38.9(4)
C37 Fe1 C3 115.9(4)
C1 Fe1 C3 65.6(4)
C2 Fe1 C3 38.3(3)
C4 Fe1 C3 38.8(3)
C5 Fe1 C3 65.2(4)
C37 Fe1 P1 84.9(3)
C1 Fe1 P1 109.2(3)
C2 Fe1 P1 147.0(3)
C4 Fe1 P1 119.4(3)
C5 Fe1 P1 97.0(3)
C3 Fe1 P1 158.2(2)
C37 Fe1 P2 87.8(3)
C1 Fe1 P2 165.3(3)
C2 Fe1 P2 125.9(3)
C4 Fe1 P2 107.8(2)
C5 Fe1 P2 141.9(3)
C3 Fe1 P2 100.7(3)
P1 Fe1 P2 85.51(9)
C48 Ru1 C43 39.5(6)
C48 Ru1 C44 71.2(6)
C43 Ru1 C44 40.5(6)
C48 Ru1 C47 39.5(6)
C43 Ru1 C47 71.9(6)
C44 Ru1 C47 83.5(6)
C48 Ru1 C45 83.1(6)
C43 Ru1 C45 69.0(6)
C44 Ru1 C45 34.5(6)
C47 Ru1 C45 71.8(6)
C48 Ru1 C46 69.8(6)
C43 Ru1 C46 84.3(6)
C44 Ru1 C46 69.6(6)
C47 Ru1 C46 37.7(6)
C45 Ru1 C46 42.1(5)
C48 Ru1 C49 115.4(6)
C43 Ru1 C49 108.9(7)
C44 Ru1 C49 125.4(6)
C47 Ru1 C49 138.1(6)
C45 Ru1 C49 149.3(6)
C46 Ru1 C49 164.8(7)
C48 Ru1 C50 109.0(6)
C43 Ru1 C50 129.2(6)
C44 Ru1 C50 162.0(6)
C47 Ru1 C50 108.3(6)
C45 Ru1 C50 161.6(7)
C46 Ru1 C50 128.0(6)
C49 Ru1 C50 37.4(6)
C48 Ru1 C51 136.2(6)
C43 Ru1 C51 167.5(6)
C44 Ru1 C51 150.2(6)
C47 Ru1 C51 110.9(6)
C45 Ru1 C51 123.5(7)
C46 Ru1 C51 105.4(6)
C49 Ru1 C51 60.6(7)
C50 Ru1 C51 38.5(6)
C48 Ru1 C53 141.7(6)
C43 Ru1 C53 114.9(6)
C44 Ru1 C53 107.0(6)
C47 Ru1 C53 169.4(6)
C45 Ru1 C53 117.8(6)
C46 Ru1 C53 147.2(6)
C49 Ru1 C53 33.4(6)
C50 Ru1 C53 61.1(6)
C51 Ru1 C53 60.6(6)
C48 Ru1 C52 171.4(6)
C43 Ru1 C52 147.2(6)
C44 Ru1 C52 117.4(6)
C47 Ru1 C52 138.3(6)
C45 Ru1 C52 104.3(7)
C46 Ru1 C52 112.8(7)
C49 Ru1 C52 60.0(7)
C50 Ru1 C52 62.7(6)
C51 Ru1 C52 35.7(6)
C53 Ru1 C52 38.0(6)
C11 P1 C13 105.2(4)
C11 P1 C19 100.6(4)
C13 P1 C19 100.9(4)
C11 P1 Fe1 106.6(3)
C13 P1 Fe1 119.3(3)
C19 P1 Fe1 121.8(3)
C31 P2 C25 100.0(4)
C31 P2 C12 103.2(4)
C25 P2 C12 103.2(4)
C31 P2 Fe1 118.7(3)
C25 P2 Fe1 119.6(3)
C12 P2 Fe1 109.9(3)
C5 C1 C2 107.9(8)
C5 C1 C6 126.2(11)
C2 C1 C6 125.8(11)
C5 C1 Fe1 72.1(5)
C2 C1 Fe1 71.4(5)
C6 C1 Fe1 125.9(7)
C3 C2 C1 108.1(8)
C3 C2 C7 126.7(10)
C1 C2 C7 124.8(10)
C3 C2 Fe1 71.4(5)
C1 C2 Fe1 68.9(5)
C7 C2 Fe1 130.6(6)
C2 C3 C4 108.1(8)
C2 C3 C8 128.1(9)
C4 C3 C8 123.0(9)
C2 C3 Fe1 70.3(5)
C4 C3 Fe1 70.4(5)
C8 C3 Fe1 132.5(6)
C3 C4 C5 108.3(8)
C3 C4 C9 123.7(9)
C5 C4 C9 126.7(9)
C3 C4 Fe1 70.8(5)
C5 C4 Fe1 70.6(5)
C9 C4 Fe1 134.8(6)
C1 C5 C4 107.5(8)
C1 C5 C10 124.9(10)
C4 C5 C10 126.9(9)
C1 C5 Fe1 68.8(5)
C4 C5 Fe1 70.5(5)
C10 C5 Fe1 133.7(7)
C1 C6 H6A 109.5
C1 C6 H6B 109.5
H6A C6 H6B 109.5
C1 C6 H6C 109.5
H6A C6 H6C 109.5
H6B C6 H6C 109.5
C2 C7 H7A 109.5
C2 C7 H7B 109.5
H7A C7 H7B 109.5
C2 C7 H7C 109.5
H7A C7 H7C 109.5
H7B C7 H7C 109.5
C3 C8 H8A 109.5
C3 C8 H8B 109.5
H8A C8 H8B 109.5
C3 C8 H8C 109.5
H8A C8 H8C 109.5
H8B C8 H8C 109.5
C4 C9 H9A 109.5
C4 C9 H9B 109.5
H9A C9 H9B 109.5
C4 C9 H9C 109.5
H9A C9 H9C 109.5
H9B C9 H9C 109.5
C5 C10 H10A 109.5
C5 C10 H10B 109.5
H10A C10 H10B 109.5
C5 C10 H10C 109.5
H10A C10 H10C 109.5
H10B C10 H10C 109.5
C12 C11 P1 106.9(6)
C12 C11 H11A 110.3
P1 C11 H11A 110.3
C12 C11 H11B 110.3
P1 C11 H11B 110.3
H11A C11 H11B 108.6
C11 C12 P2 110.2(6)
C11 C12 H12A 109.6
P2 C12 H12A 109.6
C11 C12 H12B 109.6
P2 C12 H12B 109.6
H12A C12 H12B 108.1
C18 C13 C14 117.5(10)
C18 C13 P1 121.9(8)
C14 C13 P1 120.3(8)
C13 C14 C15 121.0(12)
C13 C14 H14 119.5
C15 C14 H14 119.5
C16 C15 C14 119.0(14)
C16 C15 H15 120.5
C14 C15 H15 120.5
C15 C16 C17 121.3(13)
C15 C16 H16 119.3
C17 C16 H16 119.3
C16 C17 C18 119.0(14)
C16 C17 H17 120.5
C18 C17 H17 120.5
C13 C18 C17 122.0(14)
C13 C18 H18 119
C17 C18 H18 119
C20 C19 C24 118.6(8)
C20 C19 P1 120.1(7)
C24 C19 P1 120.8(8)
C19 C20 C21 120.6(10)
C19 C20 H20 119.7
C21 C20 H20 119.7
C22 C21 C20 120.1(11)
C22 C21 H21 119.9
C20 C21 H21 119.9
C23 C22 C21 120.2(10)
C23 C22 H22 119.9
C21 C22 H22 119.9
C22 C23 C24 120.5(11)
C22 C23 H23 119.8
C24 C23 H23 119.8
C19 C24 C23 119.9(11)
C19 C24 H24 120
C23 C24 H24 120
C30 C25 C26 118.2(9)
C30 C25 P2 120.0(7)
C26 C25 P2 121.6(7)
C27 C26 C25 121.7(9)
C27 C26 H26 119.2
C25 C26 H26 119.2
C26 C27 C28 119.0(10)
C26 C27 H27 120.5
C28 C27 H27 120.5
C29 C28 C27 119.7(9)
C29 C28 H28 120.2
C27 C28 H28 120.2
C28 C29 C30 121.3(9)
C28 C29 H29 119.3
C30 C29 H29 119.3
C25 C30 C29 120.2(10)
C25 C30 H30 119.9
C29 C30 H30 119.9
C32 C31 C36 118.6(8)
C32 C31 P2 120.9(6)
C36 C31 P2 120.2(6)
C31 C32 C33 120.5(8)
C31 C32 H32 119.7
C33 C32 H32 119.7
C34 C33 C32 119.8(8)
C34 C33 H33 120.1
C32 C33 H33 120.1
C33 C34 C35 121.1(9)
C33 C34 H34 119.4
C35 C34 H34 119.4
C36 C35 C34 119.4(9)
C36 C35 H35 120.3
C34 C35 H35 120.3
C35 C36 C31 120.5(8)
C35 C36 H36 119.7
C31 C36 H36 119.7
C38 C37 Fe1 174.0(9)
C37 C38 C39 174.2(13)
C40 C39 C38 127.7(13)
C40 C39 C48 115.4(12)
C38 C39 C48 116.3(12)
C39 C40 C41 127.8(16)
C39 C40 H40 116.1
C41 C40 H40 116.1
C42 C41 C40 122.1(17)
C42 C41 H41 119
C40 C41 H41 119
C41 C42 C43 120.1(15)
C41 C42 H42 119.9
C43 C42 H42 119.9
C48 C43 C44 116.4(15)
C48 C43 C42 116.8(14)
C44 C43 C42 126.8(13)
C48 C43 Ru1 69.7(10)
C44 C43 Ru1 69.9(10)
C42 C43 Ru1 129.6(10)
C45 C44 C43 124.5(16)
C45 C44 Ru1 74.6(11)
C43 C44 Ru1 69.6(9)
C45 C44 H44 117.8
C43 C44 H44 117.8
Ru1 C44 H44 131.2
C44 C45 C46 120.6(16)
C44 C45 Ru1 71.0(10)
C46 C45 Ru1 70.4(8)
C44 C45 H45 119.7
C46 C45 H45 119.7
Ru1 C45 H45 131.9
C47 C46 C45 116.5(15)
C47 C46 Ru1 69.5(9)
C45 C46 Ru1 67.5(8)
C47 C46 H46 121.7
C45 C46 H46 121.7
Ru1 C46 H46 134.2
C46 C47 C48 119.7(14)
C46 C47 Ru1 72.9(9)
C48 C47 Ru1 68.1(9)
C46 C47 H47 120.2
C48 C47 H47 120.2
Ru1 C47 H47 131.7
C43 C48 C47 122.3(15)
C43 C48 C39 116.9(14)
C47 C48 C39 120.8(13)
C43 C48 Ru1 70.8(10)
C47 C48 Ru1 72.4(10)
C39 C48 Ru1 131.6(10)
C53 C49 C50 115.3(19)
C53 C49 Ru1 76.9(10)
C50 C49 Ru1 72.0(9)
C53 C49 H49 122.3
C50 C49 H49 122.3
Ru1 C49 H49 120
C49 C50 C51 102.4(15)
C49 C50 Ru1 70.5(9)
C51 C50 Ru1 73.1(9)
C49 C50 H50 128.8
C51 C50 H50 128.8
Ru1 C50 H50 119.8
C52 C51 C50 109.4(17)
C52 C51 Ru1 73.4(10)
C50 C51 Ru1 68.4(9)
C52 C51 H51 125.3
C50 C51 H51 125.3
Ru1 C51 H51 124.5
C51 C52 C53 104.9(16)
C51 C52 Ru1 71.0(10)
C53 C52 Ru1 69.9(9)
C51 C52 H52 127.5
C53 C52 H52 127.5
Ru1 C52 H52 123.3
C49 C53 C52 107.8(17)
C49 C53 Ru1 69.7(10)
C52 C53 Ru1 72.0(9)
C49 C53 H53 126.1
C52 C53 H53 126.1
Ru1 C53 H53 123.8
F1 P" F5 90.7(5)
F1 P" F3 90.3(5)
F5 P" F3 88.5(5)
F1 P" F2 89.2(5)
F5 P" F2 179.7(5)
F3 P" F2 91.2(4)
F1 P" F6 90.1(5)
F5 P" F6 92.2(4)
F3 P" F6 179.2(5)
F2 P" F6 88.2(4)
F1 P" F4 177.1(6)
F5 P" F4 92.2(5)
F3 P" F4 89.6(6)
F2 P" F4 87.9(5)
F6 P" F4 90.0(5)

loop_
_geom_bond_atom_site_label_1
_geom_bond_atom_site_label_2
_geom_bond_distance
Fe1 C37 1.870(9)
Fe1 C1 2.090(9)
Fe1 C2 2.122(8)
Fe1 C4 2.131(8)
Fe1 C5 2.133(8)
Fe1 C3 2.137(8)
Fe1 P1 2.179(2)
Fe1 P2 2.187(2)
Ru1 C48 2.085(18)
Ru1 C43 2.101(18)
Ru1 C44 2.104(16)
Ru1 C47 2.143(16)
Ru1 C45 2.145(15)
Ru1 C46 2.187(16)
Ru1 C49 2.190(16)
Ru1 C50 2.209(16)
Ru1 C51 2.274(18)
Ru1 C53 2.275(16)
Ru1 C52 2.304(17)
P1 C11 1.841(8)
P1 C13 1.844(9)
P1 C19 1.848(9)
P2 C31 1.832(8)
P2 C25 1.841(9)
P2 C12 1.865(8)
C1 C5 1.413(14)
C1 C2 1.431(14)
C1 C6 1.514(14)
C2 C3 1.398(13)
C2 C7 1.499(13)
C3 C4 1.418(12)
C3 C8 1.498(14)
C4 C5 1.421(14)
C4 C9 1.501(12)
C5 C10 1.511(14)
C6 H6A 0.98
C6 H6B 0.98
C6 H6C 0.98
C7 H7A 0.98
C7 H7B 0.98
C7 H7C 0.98
C8 H8A 0.98
C8 H8B 0.98
C8 H8C 0.98
C9 H9A 0.98
C9 H9B 0.98
C9 H9C 0.98
C10 H10A 0.98
C10 H10B 0.98
C10 H10C 0.98
C11 C12 1.531(13)
C11 H11A 0.99
C11 H11B 0.99
C12 H12A 0.99
C12 H12B 0.99
C13 C18 1.374(16)
C13 C14 1.393(15)
C14 C15 1.400(15)
C14 H14 0.95
C15 C16 1.35(2)
C15 H15 0.95
C16 C17 1.38(2)
C16 H16 0.95
C17 C18 1.381(18)
C17 H17 0.95
C18 H18 0.95
C19 C20 1.374(14)
C19 C24 1.388(14)
C20 C21 1.399(13)
C20 H20 0.95
C21 C22 1.366(17)
C21 H21 0.95
C22 C23 1.353(18)
C22 H22 0.95
C23 C24 1.405(15)
C23 H23 0.95
C24 H24 0.95
C25 C30 1.384(12)
C25 C26 1.393(13)
C26 C27 1.386(14)
C26 H26 0.95
C27 C28 1.401(15)
C27 H27 0.95
C28 C29 1.353(17)
C28 H28 0.95
C29 C30 1.397(14)
C29 H29 0.95
C30 H30 0.95
C31 C32 1.375(12)
C31 C36 1.418(12)
C32 C33 1.410(13)
C32 H32 0.95
C33 C34 1.357(15)
C33 H33 0.95
C34 C35 1.393(14)
C34 H34 0.95
C35 C36 1.380(12)
C35 H35 0.95
C36 H36 0.95
C37 C38 1.207(13)
C38 C39 1.437(14)
C39 C40 1.28(2)
C39 C48 1.59(2)
C40 C41 1.42(2)
C40 H40 0.95
C41 C42 1.21(2)
C41 H41 0.95
C42 C43 1.61(2)
C42 H42 0.95
C43 C48 1.41(2)
C43 C44 1.46(2)
C44 C45 1.26(2)
C44 H44 0.95
C45 C46 1.56(2)
C45 H45 0.95
C46 C47 1.40(2)
C46 H46 0.95
C47 C48 1.43(2)
C47 H47 0.95
C49 C53 1.28(2)
C49 C50 1.41(2)
C49 H49 0.95
C50 C51 1.48(2)
C50 H50 0.95
C51 C52 1.40(2)
C51 H51 0.95
C52 C53 1.49(2)
C52 H52 0.95
C53 H53 0.95
P" F1 1.558(8)
P" F5 1.571(7)
P" F3 1.573(8)
P" F2 1.577(7)
P" F6 1.579(8)
P" F4 1.615(8)

loop_
_geom_torsion_atom_site_label_1
_geom_torsion_atom_site_label_2
_geom_torsion_atom_site_label_3
_geom_torsion_atom_site_label_4
_geom_torsion
C37 Fe1 P1 C11 55.8(4)
C1 Fe1 P1 C11 147.6(4)
C2 Fe1 P1 C11 131.3(5)
C4 Fe1 P1 C11 -140.3(4)
C5 Fe1 P1 C11 -174.2(4)
C3 Fe1 P1 C11 -140.2(7)
P2 Fe1 P1 C11 -32.4(3)
C37 Fe1 P1 C13 -62.9(5)
C1 Fe1 P1 C13 28.9(5)
C2 Fe1 P1 C13 12.7(6)
C4 Fe1 P1 C13 101.0(5)
C5 Fe1 P1 C13 67.2(5)
C3 Fe1 P1 C13 101.1(8)
P2 Fe1 P1 C13 -151.1(4)
C37 Fe1 P1 C19 170.0(4)
C1 Fe1 P1 C19 -98.2(4)
C2 Fe1 P1 C19 -114.4(5)
C4 Fe1 P1 C19 -26.0(4)
C5 Fe1 P1 C19 -59.9(4)
C3 Fe1 P1 C19 -25.9(8)
P2 Fe1 P1 C19 81.9(3)
C37 Fe1 P2 C31 45.5(4)
C1 Fe1 P2 C31 -49.3(12)
C2 Fe1 P2 C31 -38.6(4)
C4 Fe1 P2 C31 -110.0(4)
C5 Fe1 P2 C31 -133.8(5)
C3 Fe1 P2 C31 -70.5(4)
P1 Fe1 P2 C31 130.6(3)
C37 Fe1 P2 C25 168.0(4)
C1 Fe1 P2 C25 73.2(12)
C2 Fe1 P2 C25 84.0(4)
C4 Fe1 P2 C25 12.6(4)
C5 Fe1 P2 C25 -11.2(6)
C3 Fe1 P2 C25 52.0(4)
P1 Fe1 P2 C25 -106.9(3)
C37 Fe1 P2 C12 -72.9(4)
C1 Fe1 P2 C12 -167.7(12)
C2 Fe1 P2 C12 -157.0(4)
C4 Fe1 P2 C12 131.6(4)
C5 Fe1 P2 C12 107.8(5)
C3 Fe1 P2 C12 171.1(4)
P1 Fe1 P2 C12 12.2(3)
C37 Fe1 C1 C5 162.9(6)
C2 Fe1 C1 C5 -116.7(8)
C4 Fe1 C1 C5 -37.3(5)
C3 Fe1 C1 C5 -80.1(6)
P1 Fe1 C1 C5 77.1(6)
P2 Fe1 C1 C5 -103.1(12)
C37 Fe1 C1 C2 -80.4(6)
C4 Fe1 C1 C2 79.4(6)
C5 Fe1 C1 C2 116.7(8)
C3 Fe1 C1 C2 36.6(5)
P1 Fe1 C1 C2 -166.2(4)
P2 Fe1 C1 C2 13.7(15)
C37 Fe1 C1 C6 40.8(12)
C2 Fe1 C1 C6 121.2(13)
C4 Fe1 C1 C6 -159.4(12)
C5 Fe1 C1 C6 -122.1(13)
C3 Fe1 C1 C6 157.8(12)
P1 Fe1 C1 C6 -45.1(12)
P2 Fe1 C1 C6 134.8(11)
C5 C1 C2 C3 2.4(10)
C6 C1 C2 C3 177.7(9)
Fe1 C1 C2 C3 -60.9(6)
C5 C1 C2 C7 -171.1(8)
C6 C1 C2 C7 4.2(15)
Fe1 C1 C2 C7 125.6(9)
C5 C1 C2 Fe1 63.3(6)
C6 C1 C2 Fe1 -121.4(10)
C37 Fe1 C2 C3 -141.6(6)
C1 Fe1 C2 C3 118.8(8)
C4 Fe1 C2 C3 37.4(5)
C5 Fe1 C2 C3 80.5(6)
P1 Fe1 C2 C3 143.2(5)
P2 Fe1 C2 C3 -56.9(6)
C37 Fe1 C2 C1 99.5(6)
C4 Fe1 C2 C1 -81.4(6)
C5 Fe1 C2 C1 -38.3(5)
C3 Fe1 C2 C1 -118.8(8)
P1 Fe1 C2 C1 24.4(8)
P2 Fe1 C2 C1 -175.8(4)
C37 Fe1 C2 C7 -18.8(11)
C1 Fe1 C2 C7 -118.4(13)
C4 Fe1 C2 C7 160.2(12)
C5 Fe1 C2 C7 -156.7(12)
C3 Fe1 C2 C7 122.8(13)
P1 Fe1 C2 C7 -94.0(11)
P2 Fe1 C2 C7 65.9(11)
C1 C2 C3 C4 -1.1(10)
C7 C2 C3 C4 172.3(8)
Fe1 C2 C3 C4 -60.5(6)
C1 C2 C3 C8 -171.5(9)
C7 C2 C3 C8 1.8(15)
Fe1 C2 C3 C8 129.1(9)
C1 C2 C3 Fe1 59.4(6)
C7 C2 C3 Fe1 -127.3(9)
C37 Fe1 C3 C2 43.5(6)
C1 Fe1 C3 C2 -37.9(6)
C4 Fe1 C3 C2 -118.6(8)
C5 Fe1 C3 C2 -81.1(6)
P1 Fe1 C3 C2 -118.7(7)
P2 Fe1 C3 C2 136.3(5)
C37 Fe1 C3 C4 162.2(5)
C1 Fe1 C3 C4 80.7(6)
C2 Fe1 C3 C4 118.6(8)
C5 Fe1 C3 C4 37.5(5)
P1 Fe1 C3 C4 -0.1(10)
P2 Fe1 C3 C4 -105.1(5)
C37 Fe1 C3 C8 -80.6(11)
C1 Fe1 C3 C8 -162.0(11)
C2 Fe1 C3 C8 -124.1(12)
C4 Fe1 C3 C8 117.2(12)
C5 Fe1 C3 C8 154.8(11)
P1 Fe1 C3 C8 117.1(10)
P2 Fe1 C3 C8 12.2(10)
C2 C3 C4 C5 -0.6(10)
C8 C3 C4 C5 170.5(8)
Fe1 C3 C4 C5 -61.0(6)
C2 C3 C4 C9 -167.9(8)
C8 C3 C4 C9 3.1(13)
Fe1 C3 C4 C9 131.7(9)
C2 C3 C4 Fe1 60.4(6)
C8 C3 C4 Fe1 -128.6(8)
C37 Fe1 C4 C3 -35.1(10)
C1 Fe1 C4 C3 -80.9(6)
C2 Fe1 C4 C3 -37.0(5)
C5 Fe1 C4 C3 -118.3(7)
P1 Fe1 C4 C3 180.0(4)
P2 Fe1 C4 C3 85.0(5)
C37 Fe1 C4 C5 83.3(9)
C1 Fe1 C4 C5 37.4(6)
C2 Fe1 C4 C5 81.4(6)
C3 Fe1 C4 C5 118.3(7)
P1 Fe1 C4 C5 -61.7(6)
P2 Fe1 C4 C5 -156.7(5)
C37 Fe1 C4 C9 -153.9(10)
C1 Fe1 C4 C9 160.3(11)
C2 Fe1 C4 C9 -155.8(11)
C5 Fe1 C4 C9 122.9(12)
C3 Fe1 C4 C9 -118.8(12)
P1 Fe1 C4 C9 61.1(10)
P2 Fe1 C4 C9 -33.8(10)
C2 C1 C5 C4 -2.7(10)
C6 C1 C5 C4 -178.0(9)
Fe1 C1 C5 C4 60.1(6)
C2 C1 C5 C10 167.9(9)
C6 C1 C5 C10 -7.4(16)
Fe1 C1 C5 C10 -129.2(10)
C2 C1 C5 Fe1 -62.8(6)
C6 C1 C5 Fe1 121.9(10)
C3 C4 C5 C1 2.0(10)
C9 C4 C5 C1 168.9(9)
Fe1 C4 C5 C1 -59.1(6)
C3 C4 C5 C10 -168.4(9)
C9 C4 C5 C10 -1.5(15)
Fe1 C4 C5 C10 130.5(10)
C3 C4 C5 Fe1 61.1(6)
C9 C4 C5 Fe1 -132.1(9)
C37 Fe1 C5 C1 -22.7(8)
C2 Fe1 C5 C1 38.9(6)
C4 Fe1 C5 C1 118.6(8)
C3 Fe1 C5 C1 81.2(6)
P1 Fe1 C5 C1 -112.0(5)
P2 Fe1 C5 C1 156.3(5)
C37 Fe1 C5 C4 -141.3(6)
C1 Fe1 C5 C4 -118.6(8)
C2 Fe1 C5 C4 -79.8(6)
C3 Fe1 C5 C4 -37.4(5)
P1 Fe1 C5 C4 129.4(5)
P2 Fe1 C5 C4 37.7(7)
C37 Fe1 C5 C10 95.9(12)
C1 Fe1 C5 C10 118.6(13)
C2 Fe1 C5 C10 157.4(12)
C4 Fe1 C5 C10 -122.8(13)
C3 Fe1 C5 C10 -160.2(12)
P1 Fe1 C5 C10 6.6(11)
P2 Fe1 C5 C10 -85.1(12)
C13 P1 C11 C12 177.6(6)
C19 P1 C11 C12 -77.9(6)
Fe1 P1 C11 C12 50.0(6)
P1 C11 C12 P2 -40.1(7)
C31 P2 C12 C11 -112.2(6)
C25 P2 C12 C11 144.0(6)
Fe1 P2 C12 C11 15.3(7)
C11 P1 C13 C18 -43.6(11)
C19 P1 C13 C18 -147.9(10)
Fe1 P1 C13 C18 75.8(11)
C11 P1 C13 C14 142.2(8)
C19 P1 C13 C14 37.9(9)
Fe1 P1 C13 C14 -98.4(8)
C18 C13 C14 C15 -2.2(16)
P1 C13 C14 C15 172.3(9)
C13 C14 C15 C16 3.7(19)
C14 C15 C16 C17 -4(2)
C15 C16 C17 C18 3(3)
C14 C13 C18 C17 1(2)
P1 C13 C18 C17 -173.0(12)
C16 C17 C18 C13 -2(3)
C11 P1 C19 C20 117.7(7)
C13 P1 C19 C20 -134.4(7)
Fe1 P1 C19 C20 0.4(8)
C11 P1 C19 C24 -55.0(8)
C13 P1 C19 C24 52.9(8)
Fe1 P1 C19 C24 -172.2(6)
C24 C19 C20 C21 -0.3(13)
P1 C19 C20 C21 -173.2(7)
C19 C20 C21 C22 1.0(15)
C20 C21 C22 C23 -0.7(16)
C21 C22 C23 C24 -0.2(16)
C20 C19 C24 C23 -0.6(13)
P1 C19 C24 C23 172.2(7)
C22 C23 C24 C19 0.9(15)
C31 P2 C25 C30 -154.7(7)
C12 P2 C25 C30 -48.5(8)
Fe1 P2 C25 C30 73.9(8)
C31 P2 C25 C26 32.0(8)
C12 P2 C25 C26 138.3(8)
Fe1 P2 C25 C26 -99.4(7)
C30 C25 C26 C27 -0.7(14)
P2 C25 C26 C27 172.7(8)
C25 C26 C27 C28 0.3(15)
C26 C27 C28 C29 1.0(16)
C27 C28 C29 C30 -1.9(17)
C26 C25 C30 C29 -0.1(14)
P2 C25 C30 C29 -173.6(8)
C28 C29 C30 C25 1.5(16)
C25 P2 C31 C32 -106.8(8)
C12 P2 C31 C32 146.9(8)
Fe1 P2 C31 C32 25.1(9)
C25 P2 C31 C36 66.9(8)
C12 P2 C31 C36 -39.4(8)
Fe1 P2 C31 C36 -161.2(6)
C36 C31 C32 C33 -0.6(14)
P2 C31 C32 C33 173.2(7)
C31 C32 C33 C34 1.6(15)
C32 C33 C34 C35 -0.5(17)
C33 C34 C35 C36 -1.5(17)
C34 C35 C36 C31 2.4(16)
C32 C31 C36 C35 -1.4(14)
P2 C31 C36 C35 -175.2(8)
C38 C39 C40 C41 177.9(11)
C48 C39 C40 C41 -11(2)
C39 C40 C41 C42 7.8(14)
C40 C41 C42 C43 1.5(9)
C41 C42 C43 C48 -6.0(18)
C41 C42 C43 C44 175.5(13)
C41 C42 C43 Ru1 -91.0(14)
C44 Ru1 C43 C48 129.9(13)
C47 Ru1 C43 C48 28.4(9)
C45 Ru1 C43 C48 105.3(10)
C46 Ru1 C43 C48 64.9(9)
C49 Ru1 C43 C48 -107.4(10)
C50 Ru1 C43 C48 -70.9(11)
C51 Ru1 C43 C48 -77(3)
C53 Ru1 C43 C48 -142.8(9)
C52 Ru1 C43 C48 -170.8(11)
C48 Ru1 C43 C44 -129.9(13)
C47 Ru1 C43 C44 -101.5(10)
C45 Ru1 C43 C44 -24.5(9)
C46 Ru1 C43 C44 -65.0(9)
C49 Ru1 C43 C44 122.8(9)
C50 Ru1 C43 C44 159.3(9)
C51 Ru1 C43 C44 153(3)
C53 Ru1 C43 C44 87.3(10)
C52 Ru1 C43 C44 59.3(15)
C48 Ru1 C43 C42 108.6(17)
C44 Ru1 C43 C42 -121.6(17)
C47 Ru1 C43 C42 136.9(15)
C45 Ru1 C43 C42 -146.1(15)
C46 Ru1 C43 C42 173.4(14)
C49 Ru1 C43 C42 1.2(15)
C50 Ru1 C43 C42 37.7(16)
C51 Ru1 C43 C42 32(4)
C53 Ru1 C43 C42 -34.3(15)
C52 Ru1 C43 C42 -62.3(19)
C48 C43 C44 C45 0(3)
C42 C43 C44 C45 178.2(16)
Ru1 C43 C44 C45 53.2(17)
C48 C43 C44 Ru1 -53.5(13)
C42 C43 C44 Ru1 125.0(15)
C48 Ru1 C44 C45 -105.7(12)
C43 Ru1 C44 C45 -136.8(15)
C47 Ru1 C44 C45 -67.1(11)
C46 Ru1 C44 C45 -30.9(11)
C49 Ru1 C44 C45 146.0(11)
C50 Ru1 C44 C45 160.5(19)
C51 Ru1 C44 C45 54.5(18)
C53 Ru1 C44 C45 114.6(11)
C52 Ru1 C44 C45 74.9(12)
C48 Ru1 C44 C43 31.0(9)
C47 Ru1 C44 C43 69.7(9)
C45 Ru1 C44 C43 136.8(15)
C46 Ru1 C44 C43 105.8(10)
C49 Ru1 C44 C43 -77.3(11)
C50 Ru1 C44 C43 -63(2)
C51 Ru1 C44 C43 -168.8(11)
C53 Ru1 C44 C43 -108.6(9)
C52 Ru1 C44 C43 -148.4(9)
C43 C44 C45 C46 1(3)
Ru1 C44 C45 C46 51.9(14)
C43 C44 C45 Ru1 -51.2(16)
C48 Ru1 C45 C44 66.6(11)
C43 Ru1 C45 C44 28.5(11)
C47 Ru1 C45 C44 105.5(12)
C46 Ru1 C45 C44 134.0(16)
C49 Ru1 C45 C44 -63.3(18)
C50 Ru1 C45 C44 -160.9(17)
C51 Ru1 C45 C44 -151.0(11)
C53 Ru1 C45 C44 -79.4(13)
C52 Ru1 C45 C44 -117.8(11)
C48 Ru1 C45 C46 -67.4(10)
C43 Ru1 C45 C46 -105.6(10)
C44 Ru1 C45 C46 -134.0(16)
C47 Ru1 C45 C46 -28.5(9)
C49 Ru1 C45 C46 162.7(13)
C50 Ru1 C45 C46 65(2)
C51 Ru1 C45 C46 75.0(11)
C53 Ru1 C45 C46 146.6(9)
C52 Ru1 C45 C46 108.2(10)
C44 C45 C46 C47 -1(2)
Ru1 C45 C46 C47 50.9(13)
C44 C45 C46 Ru1 -52.2(15)
C48 Ru1 C46 C47 -29.7(10)
C43 Ru1 C46 C47 -67.5(10)
C44 Ru1 C46 C47 -106.4(11)
C45 Ru1 C46 C47 -132.2(14)
C49 Ru1 C46 C47 83(3)
C50 Ru1 C46 C47 69.1(12)
C51 Ru1 C46 C47 104.5(10)
C53 Ru1 C46 C47 163.6(11)
C52 Ru1 C46 C47 141.5(10)
C48 Ru1 C46 C45 102.5(10)
C43 Ru1 C46 C45 64.6(10)
C44 Ru1 C46 C45 25.7(9)
C47 Ru1 C46 C45 132.2(14)
C50 Ru1 C46 C45 -158.7(10)
C51 Ru1 C46 C45 -123.4(10)
C53 Ru1 C46 C45 -64.2(15)
C52 Ru1 C46 C45 -86.4(10)
C45 C46 C47 C48 1(2)
Ru1 C46 C47 C48 51.3(14)
C45 C46 C47 Ru1 -50.0(12)
C48 Ru1 C47 C46 133.0(14)
C43 Ru1 C47 C46 104.6(10)
C44 Ru1 C47 C46 64.8(10)
C45 Ru1 C47 C46 31.5(10)
C49 Ru1 C47 C46 -157.0(11)
C50 Ru1 C47 C46 -129.1(10)
C51 Ru1 C47 C46 -88.2(11)
C53 Ru1 C47 C46 -124(3)
C52 Ru1 C47 C46 -59.8(13)
C43 Ru1 C47 C48 -28.4(9)
C44 Ru1 C47 C48 -68.2(9)
C45 Ru1 C47 C48 -101.5(10)
C46 Ru1 C47 C48 -133.0(14)
C49 Ru1 C47 C48 70.0(13)
C50 Ru1 C47 C48 97.9(10)
C51 Ru1 C47 C48 138.7(9)
C53 Ru1 C47 C48 103(4)
C52 Ru1 C47 C48 167.2(9)
C44 C43 C48 C47 0(2)
C42 C43 C48 C47 -178.3(14)
Ru1 C43 C48 C47 -53.2(15)
C44 C43 C48 C39 -178.7(13)
C42 C43 C48 C39 3(2)
Ru1 C43 C48 C39 127.7(13)
C44 C43 C48 Ru1 53.6(13)
C42 C43 C48 Ru1 -125.1(13)
C46 C47 C48 C43 -1(3)
Ru1 C47 C48 C43 52.5(15)
C46 C47 C48 C39 178.0(14)
Ru1 C47 C48 C39 -128.5(14)
C46 C47 C48 Ru1 -53.5(14)
C40 C39 C48 C43 5(2)
C38 C39 C48 C43 177.2(13)
C40 C39 C48 C47 -174.2(15)
C38 C39 C48 C47 -2(2)
C40 C39 C48 Ru1 92.4(16)
C38 C39 C48 Ru1 -95.2(14)
C44 Ru1 C48 C43 -31.8(9)
C47 Ru1 C48 C43 -134.7(13)
C45 Ru1 C48 C43 -65.1(9)
C46 Ru1 C48 C43 -106.3(10)
C49 Ru1 C48 C43 89.2(10)
C50 Ru1 C48 C43 129.2(9)
C51 Ru1 C48 C43 162.3(9)
C53 Ru1 C48 C43 62.1(13)
C43 Ru1 C48 C47 134.7(13)
C44 Ru1 C48 C47 103.0(10)
C45 Ru1 C48 C47 69.7(9)
C46 Ru1 C48 C47 28.4(9)
C49 Ru1 C48 C47 -136.0(9)
C50 Ru1 C48 C47 -96.1(10)
C51 Ru1 C48 C47 -63.0(12)
C53 Ru1 C48 C47 -163.2(10)
C43 Ru1 C48 C39 -109.3(17)
C44 Ru1 C48 C39 -141.1(15)
C47 Ru1 C48 C39 115.9(17)
C45 Ru1 C48 C39 -174.4(14)
C46 Ru1 C48 C39 144.4(15)
C49 Ru1 C48 C39 -20.1(16)
C50 Ru1 C48 C39 19.9(15)
C51 Ru1 C48 C39 53.0(17)
C53 Ru1 C48 C39 -47.3(18)
C48 Ru1 C49 C53 -149.1(12)
C43 Ru1 C49 C53 -106.8(13)
C44 Ru1 C49 C53 -64.8(15)
C47 Ru1 C49 C53 169.5(11)
C45 Ru1 C49 C53 -27(2)
C46 Ru1 C49 C53 104(2)
C50 Ru1 C49 C53 122.5(17)
C51 Ru1 C49 C53 80.4(13)
C52 Ru1 C49 C53 39.1(12)
C48 Ru1 C49 C50 88.4(11)
C43 Ru1 C49 C50 130.7(10)
C44 Ru1 C49 C50 172.7(10)
C47 Ru1 C49 C50 47.0(15)
C45 Ru1 C49 C50 -149.0(13)
C46 Ru1 C49 C50 -18(3)
C51 Ru1 C49 C50 -42.1(10)
C53 Ru1 C49 C50 -122.5(17)
C52 Ru1 C49 C50 -83.4(11)
C53 C49 C50 C51 1.5(15)
Ru1 C49 C50 C51 66.9(8)
C53 C49 C50 Ru1 -65.4(12)
C48 Ru1 C50 C49 -107.2(11)
C43 Ru1 C50 C49 -67.8(12)
C44 Ru1 C50 C49 -20(3)
C47 Ru1 C50 C49 -149.0(10)
C45 Ru1 C50 C49 123.5(19)
C46 Ru1 C50 C49 173.9(10)
C51 Ru1 C50 C49 110.2(14)
C53 Ru1 C50 C49 32.0(10)
C52 Ru1 C50 C49 75.3(11)
C48 Ru1 C50 C51 142.6(9)
C43 Ru1 C50 C51 -177.9(9)
C44 Ru1 C50 C51 -130(2)
C47 Ru1 C50 C51 100.8(10)
C45 Ru1 C50 C51 13(2)
C46 Ru1 C50 C51 63.8(12)
C49 Ru1 C50 C51 -110.2(14)
C53 Ru1 C50 C51 -78.2(10)
C52 Ru1 C50 C51 -34.8(9)
C49 C50 C51 C52 -2.8(13)
Ru1 C50 C51 C52 62.2(11)
C49 C50 C51 Ru1 -65.0(9)
C48 Ru1 C51 C52 -175.6(10)
C43 Ru1 C51 C52 -112(3)
C44 Ru1 C51 C52 32.1(18)
C47 Ru1 C51 C52 147.1(10)
C45 Ru1 C51 C52 65.6(12)
C46 Ru1 C51 C52 107.8(11)
C49 Ru1 C51 C52 -78.5(11)
C50 Ru1 C51 C52 -119.4(15)
C53 Ru1 C51 C52 -40.0(10)
C48 Ru1 C51 C50 -56.1(13)
C43 Ru1 C51 C50 7(3)
C44 Ru1 C51 C50 151.5(12)
C47 Ru1 C51 C50 -93.5(10)
C45 Ru1 C51 C50 -175.0(9)
C46 Ru1 C51 C50 -132.8(9)
C49 Ru1 C51 C50 40.9(9)
C53 Ru1 C51 C50 79.4(10)
C52 Ru1 C51 C50 119.4(15)
C50 C51 C52 C53 2.9(16)
Ru1 C51 C52 C53 62.1(11)
C50 C51 C52 Ru1 -59.2(9)
C43 Ru1 C52 C51 158.3(11)
C44 Ru1 C52 C51 -162.7(10)
C47 Ru1 C52 C51 -49.8(14)
C45 Ru1 C52 C51 -128.4(11)
C46 Ru1 C52 C51 -84.7(11)
C49 Ru1 C52 C51 80.3(11)
C50 Ru1 C52 C51 37.5(10)
C53 Ru1 C52 C51 114.6(15)
C43 Ru1 C52 C53 43.7(16)
C44 Ru1 C52 C53 82.7(11)
C47 Ru1 C52 C53 -164.4(9)
C45 Ru1 C52 C53 117.0(10)
C46 Ru1 C52 C53 160.7(9)
C49 Ru1 C52 C53 -34.3(9)
C50 Ru1 C52 C53 -77.1(10)
C51 Ru1 C52 C53 -114.6(15)
C50 C49 C53 C52 0.2(18)
Ru1 C49 C53 C52 -62.3(11)
C50 C49 C53 Ru1 62.6(11)
C51 C52 C53 C49 -2.0(18)
Ru1 C52 C53 C49 60.8(11)
C51 C52 C53 Ru1 -62.8(10)
C48 Ru1 C53 C49 48.5(17)
C43 Ru1 C53 C49 86.8(13)
C44 Ru1 C53 C49 129.5(12)
C47 Ru1 C53 C49 -41(4)
C45 Ru1 C53 C49 165.1(12)
C46 Ru1 C53 C49 -151.9(12)
C50 Ru1 C53 C49 -35.8(12)
C51 Ru1 C53 C49 -80.1(13)
C52 Ru1 C53 C49 -117.6(16)
C48 Ru1 C53 C52 166.1(10)
C43 Ru1 C53 C52 -155.6(9)
C44 Ru1 C53 C52 -112.9(10)
C47 Ru1 C53 C52 76(4)
C45 Ru1 C53 C52 -77.3(11)
C46 Ru1 C53 C52 -34.4(16)
C49 Ru1 C53 C52 117.6(16)
C50 Ru1 C53 C52 81.7(11)
C51 Ru1 C53 C52 37.4(9)
